data_2107046
loop_
_publ_author_name
'Lis, T.'

_publ_section_title
;
 Structure of Bis(dithiobisformamidinium) Aquapentachlororhenate(IV)
 Trichloride Dihydrate
;
_journal_name_full 'Acta Crystallographica B (24,1968-38,1982)'
_journal_page_first 2782
_journal_page_last 2784
_journal_volume 36
_journal_year 1980
_chemical_formula_sum 'C4 H22 Cl8 N8 O3 Re S4'
_chemical_name_systematic '(C2 H8 N4 S2)2 (Cl5 (H2 O) Re) Cl3 (H2 O)2'
_space_group_IT_number 62
_symmetry_space_group_name_Hall '-P 2c 2n'
_symmetry_space_group_name_H-M 'P n a m'
_cell_angle_alpha 90
_cell_angle_beta 90
_cell_angle_gamma 90
_cell_formula_units_Z 4
_cell_length_a 17.576
_cell_length_b 8.948
_cell_length_c 16.776
_cell_volume 2638.362
_citation_journal_id_ASTM ACBCAR
_cod_data_source_file Lis_ACBCAR_1980_1265.cif
_cod_data_source_block C4H22Cl8N8O3Re1S4
_cod_original_sg_symbol_Hall '-P 2ac 2n (-x,z,y)'
_cod_original_formula_sum 'C4 H22 Cl8 N8 O3 Re1 S4'
_cod_database_code 2107046

loop_
_symmetry_equiv_pos_as_xyz
x,y,z
-x+1/2,y+1/2,-z
x+1/2,-y+1/2,-z+1/2
-x,-y,z+1/2
-x,-y,-z
x-1/2,-y-1/2,z
-x-1/2,y-1/2,z-1/2
x,y,-z-1/2

loop_
_atom_site_label
_atom_site_type_symbol
_atom_site_fract_x
_atom_site_fract_y
_atom_site_fract_z
_atom_site_occupancy
_atom_site_U_iso_or_equiv
H2 H+1 0.064 0.606 0.165 1 0.0
H6 H+1 0.204 0.984 -0.17 1 0.0
Cl2 Cl-1 0.0031 0.0144 0.1506 1 0.0
H9 H+1 0.126 -0.107 0.25 1 0.0
H1 H+1 -0.027 0.591 0.125 1 0.0
S2 S-1 0.172 0.7815 -0.0601 1 0.0
Cl4 Cl-1 0.3457 0.8913 0.081 1 0.0
H4 H+1 0.031 0.742 -0.059 1 0.0
H5 H+1 0.191 1.158 -0.127 1 0.0
S1 S-1 0.1512 0.7252 0.0548 1 0.0
C2 C+4 0.1711 0.9802 -0.0574 1 0.0
H8 H+1 0.142 0.999 0.057 1 0.0
C1 C+4 0.0519 0.6799 0.0528 1 0.0
H3 H+1 -0.046 0.672 -0.007 1 0.0
Cl5 Cl-1 0.1571 0.6657 0.25 1 0.0
H12 H+1 0.243 0.341 0.25 1 0.0
N3 N-3 0.1904 1.0458 -0.1233 1 0.0
H11 H+1 0.305 -0.024 0.216 1 0.0
N4 N-3 0.1541 1.0537 0.0073 1 0.0
H10 H+1 0.199 0.027 0.25 1 0.0
Cl1 Cl-1 0.1322 0.2846 0.1514 1 0.0
N2 N-3 0.0092 0.7001 -0.009 1 0.0
Cl3 Cl-1 -0.0305 0.3337 0.25 1 0.0
H13 H+1 0.325 0.252 0.25 1 0.0
O3 O-2 0.2956 0.3474 0.25 1 0.0
N1 N-3 0.0277 0.6209 0.1196 1 0.0
H7 H+1 0.154 1.166 0.007 1 0.0
O2 O-2 0.2928 0.0303 0.25 1 0.0
Re1 Re+4 0.0638 0.1549 0.25 1 0.0
O1 O-2 0.149 -0.0058 0.25 1 0.0
